data_9000856
loop_
_publ_author_name
'Harlow, G. E.'

_publ_section_title
;
 The anorthoclase structures: The effects of temperature and composition
 Grande Caldeira, Or = 32.5, T = 400 deg C
 feldspar
;
_journal_name_full 'American Mineralogist'
_journal_page_first 975
_journal_page_last 996
_journal_volume 67
_journal_year 1982
_chemical_compound_source 'Grande Calderira, Azores'
_chemical_formula_sum 'Al K0.333 Na0.667 O8 Si3'
_chemical_name_mineral Anorthoclase
_space_group_IT_number 12
_symmetry_space_group_name_Hall '-C 2y'
_symmetry_space_group_name_H-M 'C 1 2/m 1'
_cell_angle_alpha 90
_cell_angle_beta 116.109
_cell_angle_gamma 90
_cell_length_a 8.3482
_cell_length_b 12.9800
_cell_length_c 7.1582
_cell_formula_units_Z 4
_cell_volume 696.510
_database_code_amcsd 0000875
_diffrn_ambient_temperature 673.15
_exptl_crystal_density_diffrn 2.552
_cod_original_formula_sum '(Al Si3) (Na.667 K.333) O8'
_cod_database_code 9000856

loop_
_space_group_symop_operation_xyz
x,y,z
1/2+x,1/2+y,z
x,-y,z
1/2+x,1/2-y,z
-x,y,-z
1/2-x,1/2+y,-z
-x,-y,-z
1/2-x,1/2-y,-z

loop_
_atom_site_aniso_label
_atom_site_aniso_U_11
_atom_site_aniso_U_22
_atom_site_aniso_U_33
_atom_site_aniso_U_12
_atom_site_aniso_U_13
_atom_site_aniso_U_23
Al1 0.03843 0.02646 0.02219 -0.00394 0.01855 -0.00085
Si1 0.03843 0.02646 0.02219 -0.00394 0.01855 -0.00085
Al2 0.03758 0.02134 0.02595 -0.00099 0.01831 -0.00042
Si2 0.03758 0.02134 0.02595 -0.00099 0.01831 -0.00042
Na 0.02705 0.09133 0.06991 0.00000 0.02124 0.00000
K 0.02705 0.09133 0.06991 0.00000 0.02124 0.00000
O1 0.06833 0.04182 0.02051 0.00000 0.02343 0.00000
O2 0.05409 0.02731 0.04061 0.00000 0.02173 0.00000
O3 0.05181 0.05463 0.06070 -0.00296 0.03881 0.00465
O4 0.05324 0.03158 0.05861 -0.00592 0.03320 -0.00592
O5 0.05409 0.03841 0.04375 0.00739 0.02002 0.00676

loop_
_atom_site_label
_atom_site_fract_x
_atom_site_fract_y
_atom_site_fract_z
_atom_site_occupancy
Al1 0.00910 0.17970 0.22380 0.25000
Si1 0.00910 0.17970 0.22380 0.75000
Al2 0.69850 0.11670 0.34310 0.25000
Si2 0.69850 0.11670 0.34310 0.75000
Na 0.27960 0.00000 0.13660 0.66700
K 0.27960 0.00000 0.13660 0.33300
O1 0.00000 0.14080 0.00000 1.00000
O2 0.61570 0.00000 0.28840 1.00000
O3 0.82420 0.13730 0.22360 1.00000
O4 0.02750 0.30780 0.25440 1.00000
O5 0.18830 0.12480 0.40870 1.00000

loop_
_cod_related_entry_id
_cod_related_entry_database
_cod_related_entry_code
1 AMCSD 0000875
